data_7017078
loop_
_publ_author_name
'Keene, Tony D.'
'Murphy, Michael J.'
'Price, Jason R.'
'Price, David J.'
'Kepert, Cameron J.'

_publ_section_title
;
 A new modification of an old framework: Hofmann layers with unusual
 tetracyanidometallate groups.
;
_journal_issue 43
_journal_name_full 'Dalton transactions (Cambridge, England : 2003)'
_journal_page_first 11621
_journal_page_last 11628
_journal_paper_doi 10.1039/c1dt11183c
_journal_volume 40
_journal_year 2011
_chemical_formula_moiety 'C14 H8 Mn2 N7 O, 2(O)'
_chemical_formula_sum 'C14 H8 Mn2 N7 O3'
_chemical_formula_weight 432.14
_chemical_melting_point ?
_chemical_name_common 'MnMn(bpy) Hofmann'
_chemical_name_systematic
;
{[Mn(H~2~O)(bpy)~0.5~][Mn(N)(CN)~4~(bpy)~0.5~]
.2H~2~O
;
_space_group_IT_number 14
_symmetry_cell_setting monoclinic
_symmetry_space_group_name_Hall '-P 2ybc'
_symmetry_space_group_name_H-M 'P 1 21/c 1'
_atom_sites_solution_hydrogens geom
_atom_sites_solution_primary direct
_atom_sites_solution_secondary difmap
_audit_creation_method SHELXL-97
_cell_angle_alpha 90.00
_cell_angle_beta 90.52(3)
_cell_angle_gamma 90.00
_cell_formula_units_Z 4
_cell_length_a 7.3620(15)
_cell_length_b 18.015(4)
_cell_length_c 13.908(3)
_cell_measurement_reflns_used 4468
_cell_measurement_temperature 273(2)
_cell_measurement_theta_max 13.27
_cell_measurement_theta_min 3.32
_cell_volume 1844.5(7)
_computing_cell_refinement 'XDS (Kabsch, 2010)'
_computing_data_collection 'BluIce (McPhilips et al. 2002)'
_computing_data_reduction 'XDS (Kabsch, 2010)'
_computing_molecular_graphics 'Diamond 3.2g (Crystal Impact, 2011)'
_computing_structure_refinement 'SHELXL-97 (Sheldrick, 2008)'
_computing_structure_solution 'SIR 92 (Altomare, 1994)'
_diffrn_ambient_temperature 273(2)
_diffrn_measured_fraction_theta_full 0.952
_diffrn_measured_fraction_theta_max 0.952
_diffrn_measurement_device_type 'ADSC Quantum 210r Detector'
_diffrn_measurement_method '\w scans'
_diffrn_radiation_monochromator graphite
_diffrn_radiation_source 'Australian Synchrotron MX-1'
_diffrn_radiation_type synchrotron
_diffrn_radiation_wavelength 0.71246
_diffrn_reflns_av_R_equivalents 0.0765
_diffrn_reflns_av_sigmaI/netI 0.0465
_diffrn_reflns_limit_h_max 9
_diffrn_reflns_limit_h_min -9
_diffrn_reflns_limit_k_max 22
_diffrn_reflns_limit_k_min -22
_diffrn_reflns_limit_l_max 17
_diffrn_reflns_limit_l_min -17
_diffrn_reflns_number 25461
_diffrn_reflns_theta_full 26.92
_diffrn_reflns_theta_max 26.92
_diffrn_reflns_theta_min 1.85
_diffrn_standards_decay_% 0
_diffrn_standards_interval_count 0
_diffrn_standards_interval_time 0
_diffrn_standards_number 0
_exptl_absorpt_coefficient_mu 1.397
_exptl_absorpt_correction_T_max 0.8619
_exptl_absorpt_correction_T_min 0.8614
_exptl_absorpt_correction_type sphere
_exptl_absorpt_process_details
;
Interpolation using Int.Tab. Vol. C (1992) p. 523,Tab. 6.3.3.3
for values of muR in the range 0-2.5, and Int.Tab. Vol.II (1959)
p.302; Table 5.3.6 B for muR in the range 2.6-10.0.
The interpolation procedure of C.W.Dwiggins Jr (Acta Cryst.(1975)
A31,146-148) is used with some modification.
;
_exptl_crystal_colour orange
_exptl_crystal_density_diffrn 1.556
_exptl_crystal_density_method 'not measured'
_exptl_crystal_description block
_exptl_crystal_F_000 860
_exptl_crystal_size_max 0.08
_exptl_crystal_size_mid 0.05
_exptl_crystal_size_min 0.03
_refine_diff_density_max 1.054
_refine_diff_density_min -1.387
_refine_diff_density_rms 0.160
_refine_ls_extinction_method none
_refine_ls_goodness_of_fit_ref 1.330
_refine_ls_hydrogen_treatment constr
_refine_ls_matrix_type full
_refine_ls_number_parameters 234
_refine_ls_number_reflns 3784
_refine_ls_number_restraints 0
_refine_ls_restrained_S_all 1.330
_refine_ls_R_factor_all 0.0810
_refine_ls_R_factor_gt 0.0809
_refine_ls_shift/su_max 0.000
_refine_ls_shift/su_mean 0.000
_refine_ls_structure_factor_coef Fsqd
_refine_ls_weighting_details 'w=1/[\s^2^(Fo^2^)+(0.0000P)^2^+20.7701P] where P=(Fo^2^+2Fc^2^)/3'
_refine_ls_weighting_scheme calc
_refine_ls_wR_factor_gt 0.2103
_refine_ls_wR_factor_ref 0.2104
_reflns_number_gt 3770
_reflns_number_total 3784
_reflns_threshold_expression >2\s(I)
_cod_data_source_file c1dt11183c.txt
_cod_data_source_block pc
_cod_depositor_comments
;
The following automatic conversions were performed:

'_chemical_melting_point' value 'N/A' was changed to '?' - the value
is undefined or not given.

Automatic conversion script
Id: cif_fix_values 1715 2011-07-08 13:25:40Z adriana 
;
_cod_original_sg_symbol_H-M 'P 21/c'
_cod_database_code 7017078

loop_
_symmetry_equiv_pos_as_xyz
'x, y, z'
'-x, y+1/2, -z+1/2'
'-x, -y, -z'
'x, -y-1/2, z-1/2'

loop_
_atom_site_label
_atom_site_type_symbol
_atom_site_fract_x
_atom_site_fract_y
_atom_site_fract_z
_atom_site_U_iso_or_equiv
_atom_site_adp_type
_atom_site_occupancy
_atom_site_symmetry_multiplicity
_atom_site_calc_flag
_atom_site_refinement_flags
Mn1 Mn -0.10103(11) 0.31409(5) 0.08000(6) 0.0097(3) Uani 1 1 d .
Mn2 Mn 0.39429(12) 0.20829(5) 0.31249(6) 0.0135(3) Uani 1 1 d .
N5 N 0.3782(8) 0.1341(4) 0.2610(4) 0.0282(14) Uani 1 1 d .
N10 N 0.4192(7) 0.3245(3) 0.3889(4) 0.0151(10) Uani 1 1 d .
N20 N -0.0803(8) 0.1921(3) 0.0442(5) 0.0267(13) Uani 1 1 d .
N3 N 0.6749(8) 0.2816(4) 0.1748(4) 0.0266(13) Uani 1 1 d .
N4 N 0.7048(8) 0.1694(3) 0.4582(4) 0.0222(12) Uani 1 1 d .
N2 N 0.1228(8) 0.1676(3) 0.4763(4) 0.0220(12) Uani 1 1 d .
N1 N 0.0973(8) 0.2955(4) 0.1956(4) 0.0295(14) Uani 1 1 d .
C2 C 0.2204(8) 0.1831(4) 0.4157(4) 0.0160(12) Uani 1 1 d .
C4 C 0.5937(8) 0.1829(3) 0.4027(4) 0.0155(12) Uani 1 1 d .
C3 C 0.5741(9) 0.2543(4) 0.2253(4) 0.0203(13) Uani 1 1 d .
C1 C 0.2022(8) 0.2626(4) 0.2399(4) 0.0195(13) Uani 1 1 d .
C11 C 0.4321(10) 0.3885(4) 0.3381(4) 0.0226(14) Uani 1 1 d .
H11 H 0.4184 0.3857 0.2716 0.027 Uiso 1 1 calc R
C12 C 0.4336(10) 0.3317(4) 0.4843(4) 0.0207(13) Uani 1 1 d .
H12 H 0.4221 0.2893 0.5219 0.025 Uiso 1 1 calc R
C13 C 0.4636(11) 0.4564(4) 0.3775(5) 0.0270(15) Uani 1 1 d .
H13 H 0.4730 0.4979 0.3381 0.032 Uiso 1 1 calc R
C14 C 0.4648(10) 0.3987(4) 0.5303(4) 0.0218(14) Uani 1 1 d .
H14 H 0.4745 0.4002 0.5969 0.026 Uiso 1 1 calc R
C15 C 0.4819(8) 0.4639(3) 0.4774(4) 0.0168(12) Uani 1 1 d .
C21 C -0.0692(11) 0.1411(4) 0.1151(5) 0.0272(15) Uani 1 1 d .
H21 H -0.0845 0.1577 0.1778 0.033 Uiso 1 1 calc R
C22 C -0.0672(10) 0.1654(4) -0.0454(5) 0.0251(14) Uani 1 1 d .
H22 H -0.0802 0.1982 -0.0966 0.030 Uiso 1 1 calc R
C23 C -0.0376(11) 0.0678(4) 0.1024(5) 0.0289(16) Uani 1 1 d .
H23 H -0.0291 0.0362 0.1552 0.035 Uiso 1 1 calc R
C24 C -0.0352(10) 0.0912(4) -0.0652(5) 0.0250(14) Uani 1 1 d .
H24 H -0.0252 0.0757 -0.1287 0.030 Uiso 1 1 calc R
C25 C -0.0178(9) 0.0396(3) 0.0090(5) 0.0215(13) Uani 1 1 d .
O1W O -0.1375(10) 0.4339(4) 0.1146(8) 0.078(3) Uani 1 1 d .
O2W O 0.8564(16) 0.0263(5) 0.3490(10) 0.109(4) Uani 1 1 d .
O3WA O 0.490(3) 0.0377(12) 0.5787(15) 0.074(6) Uiso 0.50 1 d P
O3WB O 0.429(3) 0.0613(13) 0.5844(15) 0.078(6) Uiso 0.50 1 d P

loop_
_atom_site_aniso_label
_atom_site_aniso_U_11
_atom_site_aniso_U_22
_atom_site_aniso_U_33
_atom_site_aniso_U_23
_atom_site_aniso_U_13
_atom_site_aniso_U_12
Mn1 0.0100(4) 0.0095(4) 0.0096(4) -0.0001(3) -0.0002(3) 0.0003(3)
Mn2 0.0103(4) 0.0236(5) 0.0066(4) -0.0012(3) -0.0002(3) -0.0008(4)
N5 0.027(3) 0.039(4) 0.018(3) -0.011(3) 0.006(2) -0.009(3)
N10 0.021(3) 0.014(2) 0.010(2) -0.0019(19) -0.0022(19) 0.000(2)
N20 0.024(3) 0.022(3) 0.034(3) -0.003(2) 0.007(3) 0.001(2)
N3 0.022(3) 0.039(4) 0.019(3) -0.001(2) 0.008(2) -0.008(3)
N4 0.025(3) 0.020(3) 0.021(3) -0.006(2) -0.009(2) 0.003(2)
N2 0.021(3) 0.029(3) 0.016(3) 0.004(2) 0.011(2) 0.002(2)
N1 0.022(3) 0.044(4) 0.022(3) 0.005(3) -0.008(2) -0.007(3)
C2 0.014(3) 0.021(3) 0.013(3) -0.002(2) -0.005(2) 0.005(2)
C4 0.011(3) 0.021(3) 0.015(3) -0.005(2) 0.002(2) 0.000(2)
C3 0.018(3) 0.029(3) 0.014(3) 0.000(3) -0.003(2) 0.005(3)
C1 0.014(3) 0.032(4) 0.013(3) 0.004(3) -0.001(2) -0.005(3)
C11 0.039(4) 0.022(3) 0.006(3) 0.001(2) -0.003(3) -0.001(3)
C12 0.035(4) 0.014(3) 0.013(3) 0.001(2) 0.004(3) 0.001(3)
C13 0.043(4) 0.026(4) 0.012(3) 0.003(3) -0.004(3) -0.005(3)
C14 0.042(4) 0.016(3) 0.007(3) 0.002(2) 0.002(3) 0.004(3)
C15 0.020(3) 0.018(3) 0.012(3) -0.002(2) 0.000(2) 0.003(2)
C21 0.040(4) 0.013(3) 0.028(4) -0.003(3) 0.010(3) 0.005(3)
C22 0.033(4) 0.013(3) 0.029(4) -0.002(3) 0.002(3) -0.001(3)
C23 0.045(4) 0.012(3) 0.030(4) -0.002(3) 0.002(3) 0.000(3)
C24 0.032(4) 0.013(3) 0.029(4) -0.006(3) 0.006(3) 0.001(3)
C25 0.018(3) 0.011(3) 0.036(4) -0.005(3) 0.004(3) -0.001(2)
O1W 0.047(4) 0.023(3) 0.163(9) -0.042(4) 0.003(5) 0.002(3)
O2W 0.103(8) 0.051(5) 0.172(12) -0.010(6) -0.015(8) 0.031(5)

loop_
_atom_type_symbol
_atom_type_description
_atom_type_scat_dispersion_real
_atom_type_scat_dispersion_imag
_atom_type_scat_source
C C 0.0033 0.0016 'International Tables Vol C Tables 4.2.6.8 and 6.1.1.4'
Mn Mn 0.3368 0.7283 'International Tables Vol C Tables 4.2.6.8 and 6.1.1.4'
N N 0.0061 0.0033 'International Tables Vol C Tables 4.2.6.8 and 6.1.1.4'
O O 0.0106 0.0060 'International Tables Vol C Tables 4.2.6.8 and 6.1.1.4'
H H 0.0000 0.0000 'International Tables Vol C Tables 4.2.6.8 and 6.1.1.4'

loop_
_geom_angle_atom_site_label_1
_geom_angle_atom_site_label_2
_geom_angle_atom_site_label_3
_geom_angle
_geom_angle_site_symmetry_1
_geom_angle_site_symmetry_3
N1 Mn1 N3 91.0(2) . 1_455
N1 Mn1 N2 90.3(2) . 4_565
N3 Mn1 N2 172.7(2) 1_455 4_565
N1 Mn1 N4 177.6(2) . 4_465
N3 Mn1 N4 90.7(2) 1_455 4_465
N2 Mn1 N4 87.8(2) 4_565 4_465
N1 Mn1 O1W 94.1(3) . .
N3 Mn1 O1W 92.1(3) 1_455 .
N2 Mn1 O1W 95.0(3) 4_565 .
N4 Mn1 O1W 87.5(3) 4_465 .
N1 Mn1 N20 88.1(2) . .
N3 Mn1 N20 85.7(2) 1_455 .
N2 Mn1 N20 87.1(2) 4_565 .
N4 Mn1 N20 90.4(2) 4_465 .
O1W Mn1 N20 176.9(3) . .
N5 Mn2 C4 98.6(3) . .
N5 Mn2 C3 97.4(3) . .
C4 Mn2 C3 89.4(2) . .
N5 Mn2 C2 95.2(3) . .
C4 Mn2 C2 88.2(2) . .
C3 Mn2 C2 167.3(3) . .
N5 Mn2 C1 98.1(3) . .
C4 Mn2 C1 163.3(3) . .
C3 Mn2 C1 87.7(3) . .
C2 Mn2 C1 91.1(2) . .
N5 Mn2 N10 178.7(3) . .
C4 Mn2 N10 82.3(2) . .
C3 Mn2 N10 81.6(2) . .
C2 Mn2 N10 85.7(2) . .
C1 Mn2 N10 81.0(2) . .
C12 N10 C11 115.5(5) . .
C12 N10 Mn2 122.6(4) . .
C11 N10 Mn2 121.8(4) . .
C22 N20 C21 115.5(6) . .
C22 N20 Mn1 124.0(5) . .
C21 N20 Mn1 120.3(5) . .
C3 N3 Mn1 168.9(6) . 1_655
C4 N4 Mn1 159.1(5) . 4_666
C2 N2 Mn1 155.9(5) . 4_566
C1 N1 Mn1 156.2(6) . .
N2 C2 Mn2 178.5(6) . .
N4 C4 Mn2 177.0(6) . .
N3 C3 Mn2 178.8(6) . .
N1 C1 Mn2 176.9(6) . .
N10 C11 C13 124.6(6) . .
N10 C11 H11 117.7 . .
C13 C11 H11 117.7 . .
N10 C12 C14 123.6(6) . .
N10 C12 H12 118.2 . .
C14 C12 H12 118.2 . .
C11 C13 C15 120.0(6) . .
C11 C13 H13 120.0 . .
C15 C13 H13 120.0 . .
C12 C14 C15 120.5(6) . .
C12 C14 H14 119.8 . .
C15 C14 H14 119.8 . .
C14 C15 C13 115.8(6) . .
C14 C15 C15 122.6(7) . 3_666
C13 C15 C15 121.7(7) . 3_666
N20 C21 C23 125.4(7) . .
N20 C21 H21 117.3 . .
C23 C21 H21 117.3 . .
N20 C22 C24 123.0(7) . .
N20 C22 H22 118.5 . .
C24 C22 H22 118.5 . .
C21 C23 C25 119.5(7) . .
C21 C23 H23 120.2 . .
C25 C23 H23 120.2 . .
C22 C24 C25 120.7(7) . .
C22 C24 H24 119.7 . .
C25 C24 H24 119.7 . .
C24 C25 C23 115.8(6) . .
C24 C25 C25 122.3(8) . 3
C23 C25 C25 121.9(8) . 3

loop_
_geom_bond_atom_site_label_1
_geom_bond_atom_site_label_2
_geom_bond_distance
_geom_bond_site_symmetry_2
Mn1 N1 2.187(6) .
Mn1 N3 2.201(6) 1_455
Mn1 N2 2.224(5) 4_565
Mn1 N4 2.227(5) 4_465
Mn1 O1W 2.227(6) .
Mn1 N20 2.259(6) .
Mn2 N5 1.521(6) .
Mn2 C4 1.976(6) .
Mn2 C3 1.985(7) .
Mn2 C2 1.985(6) .
Mn2 C1 1.987(6) .
Mn2 N10 2.354(5) .
N10 C12 1.337(8) .
N10 C11 1.356(8) .
N20 C22 1.339(9) .
N20 C21 1.349(9) .
N3 C3 1.138(9) .
N3 Mn1 2.201(6) 1_655
N4 C4 1.146(8) .
N4 Mn1 2.227(5) 4_666
N2 C2 1.147(9) .
N2 Mn1 2.224(5) 4_566
N1 C1 1.148(9) .
C11 C13 1.359(10) .
C11 H11 0.9300 .
C12 C14 1.384(9) .
C12 H12 0.9300 .
C13 C15 1.401(9) .
C13 H13 0.9300 .
C14 C15 1.392(9) .
C14 H14 0.9300 .
C15 C15 1.469(12) 3_666
C21 C23 1.353(9) .
C21 H21 0.9300 .
C22 C24 1.386(9) .
C22 H22 0.9300 .
C23 C25 1.402(10) .
C23 H23 0.9300 .
C24 C25 1.394(10) .
C24 H24 0.9300 .
C25 C25 1.474(12) 3
O3WA O3WB 0.62(3) .
